data_2226567
loop_
_publ_author_name
'Berredjem, Malika'
'Allaoui, Assia'
'Direm, Amani'
'Aouf, Noureddine'
'Benali-Cherif, Nourredine'

_publ_section_title
;
 (4<i>S</i>)-4-Benzyl-<i>N</i>-{[(4<i>S</i>)-4-benzyl-2-oxo-1,3-oxazolidin-3-yl]sulfonyl}-2-oxo-1,3-oxazolidine-3-carboxamide
;
_journal_coeditor_code KP2261
_journal_issue 7
_journal_name_full 'Acta Crystallographica Section E'
_journal_page_first o1611
_journal_page_last o1612
_journal_paper_doi 10.1107/S1600536810020866
_journal_volume 66
_journal_year 2010
_chemical_formula_iupac 'C21 H21 N3 O7 S'
_chemical_formula_moiety 'C21 H21 N3 O7 S'
_chemical_formula_sum 'C21 H21 N3 O7 S'
_chemical_formula_weight 459.48
_chemical_name_systematic
;
(4<i>S</i>)-4-Benzyl-<i>N</i>-{[(4<i>S</i>)-4-benzyl-2-oxo-1,3-oxazolidin-
3-yl]sulfonyl}-2-oxo-1,3-oxazolidine-3-carboxamide
;
_space_group_IT_number 4
_symmetry_cell_setting monoclinic
_symmetry_space_group_name_Hall 'P 2yb'
_symmetry_space_group_name_H-M 'P 1 21 1'
_atom_sites_solution_hydrogens geom
_atom_sites_solution_primary direct
_atom_sites_solution_secondary difmap
_cell_angle_alpha 90.00
_cell_angle_beta 101.504(2)
_cell_angle_gamma 90.00
_cell_formula_units_Z 2
_cell_length_a 10.4262(3)
_cell_length_b 9.7171(2)
_cell_length_c 10.7402(2)
_cell_measurement_reflns_used 3258
_cell_measurement_temperature 293(2)
_cell_measurement_theta_max 29.97
_cell_measurement_theta_min 2.49
_cell_volume 1066.26(4)
_computing_cell_refinement 'DENZO and SCALEPACK (Otwinowski & Minor, 1997)'
_computing_data_collection 'KappaCCD (Nonius, 1998)'
_computing_data_reduction 'DENZO and SCALEPACK (Otwinowski & Minor, 1997)'
_computing_molecular_graphics 'ORTEP-3 (Farrugia, 1997) and PLATON (Spek, 2009)'
_computing_publication_material 'WinGX (Farrugia, 1999)'
_computing_structure_refinement 'SHELXL97 (Sheldrick, 2008)'
_computing_structure_solution 'SIR2004 (Burla <i>et al.</i>,  2005)'
_diffrn_ambient_temperature 293(2)
_diffrn_measured_fraction_theta_full 0.987
_diffrn_measured_fraction_theta_max 0.987
_diffrn_measurement_device 'Nonius KappaCCD'
_diffrn_measurement_method '\w - \q scans'
_diffrn_radiation_monochromator graphite
_diffrn_radiation_source 'fine-focus sealed tube'
_diffrn_radiation_type MoK\a
_diffrn_radiation_wavelength 0.71073
_diffrn_reflns_av_R_equivalents 0.0960
_diffrn_reflns_av_sigmaI/netI 0.0664
_diffrn_reflns_limit_h_max 12
_diffrn_reflns_limit_h_min -14
_diffrn_reflns_limit_k_max 13
_diffrn_reflns_limit_k_min -9
_diffrn_reflns_limit_l_max 15
_diffrn_reflns_limit_l_min -15
_diffrn_reflns_number 17946
_diffrn_reflns_theta_full 29.97
_diffrn_reflns_theta_max 29.97
_diffrn_reflns_theta_min 2.49
_diffrn_standards_number 0
_exptl_absorpt_coefficient_mu 0.201
_exptl_absorpt_correction_type none
_exptl_crystal_colour yellow
_exptl_crystal_density_diffrn 1.431
_exptl_crystal_density_method 'not measured'
_exptl_crystal_description prism
_exptl_crystal_F_000 480
_exptl_crystal_size_max 0.2
_exptl_crystal_size_mid 0.1
_exptl_crystal_size_min 0.1
_refine_diff_density_max 0.243
_refine_diff_density_min -0.474
_refine_ls_abs_structure_details 'Flack (1983), 1981 Friedel pairs'
_refine_ls_abs_structure_Flack 0.06(8)
_refine_ls_extinction_method none
_refine_ls_goodness_of_fit_ref 1.001
_refine_ls_hydrogen_treatment constr
_refine_ls_matrix_type full
_refine_ls_number_parameters 289
_refine_ls_number_reflns 5245
_refine_ls_number_restraints 1
_refine_ls_restrained_S_all 1.001
_refine_ls_R_factor_all 0.0841
_refine_ls_R_factor_gt 0.0536
_refine_ls_shift/su_max 0.001
_refine_ls_shift/su_mean 0.000
_refine_ls_structure_factor_coef Fsqd
_refine_ls_weighting_details 'calc w=1/[\s^2^(Fo^2^)+(0.0929P)^2^+0.0529P] where P=(Fo^2^+2Fc^2^)/3'
_refine_ls_weighting_scheme calc
_refine_ls_wR_factor_gt 0.1330
_refine_ls_wR_factor_ref 0.1520
_reflns_number_gt 3795
_reflns_number_total 5245
_reflns_threshold_expression I>2sigma(I)
_cod_data_source_file kp2261.cif
_cod_data_source_block I
_cod_original_sg_symbol_H-M 'P 21'
_cod_database_code 2226567
_cod_database_fobs_code 2226567

loop_
_symmetry_equiv_pos_as_xyz
'x, y, z'
'-x, y+1/2, -z'

loop_
_atom_site_type_symbol
_atom_site_label
_atom_site_fract_x
_atom_site_fract_y
_atom_site_fract_z
_atom_site_U_iso_or_equiv
_atom_site_adp_type
_atom_site_calc_flag
_atom_site_refinement_flags
_atom_site_occupancy
_atom_site_disorder_assembly
_atom_site_disorder_group
S S1 1.11803(6) 0.79846(7) 1.11762(6) 0.04863(18) Uani d . 1 . .
N N2B 1.25586(19) 0.7726(2) 1.06927(19) 0.0437(5) Uani d . 1 . .
C C5B 1.5343(2) 0.8050(3) 1.2204(2) 0.0487(5) Uani d . 1 . .
O O2 1.1209(2) 0.9380(3) 1.1528(2) 0.0654(6) Uani d . 1 . .
O O1B 1.3838(2) 0.6678(2) 0.9587(2) 0.0627(6) Uani d . 1 . .
O O2A 0.7466(2) 0.7106(2) 0.9147(2) 0.0630(6) Uani d . 1 . .
O O1A 0.66210(19) 0.8112(3) 0.7296(2) 0.0747(7) Uani d . 1 . .
O O2B 1.2389(3) 0.5376(3) 1.0322(3) 0.0775(7) Uani d . 1 . .
O O3 1.08127(19) 0.9126(2) 0.85647(19) 0.0569(5) Uani d . 1 . .
O O1 1.0989(2) 0.6947(3) 1.2046(2) 0.0722(7) Uani d . 1 . .
N N1A 0.87763(19) 0.8226(2) 0.7943(2) 0.0471(5) Uani d . 1 . .
C C4B 1.4444(3) 0.9200(3) 1.1659(3) 0.0522(6) Uani d . 1 . .
H H42B 1.4970 0.9965 1.1468 0.063 Uiso calc R 1 . .
H H41B 1.3973 0.9508 1.2301 0.063 Uiso calc R 1 . .
C C1 0.9943(2) 0.8416(3) 0.8803(3) 0.0444(5) Uani d . 1 . .
C C3B 1.3446(2) 0.8833(3) 1.0456(3) 0.0482(6) Uani d . 1 . .
H H3B 1.2943 0.9649 1.0118 0.058 Uiso calc R 1 . .
C C3A 0.8541(3) 0.8789(4) 0.6648(3) 0.0565(7) Uani d . 1 . .
H H3A 0.9046 0.9633 0.6611 0.068 Uiso calc R 1 . .
C C2B 1.4016(3) 0.8134(4) 0.9414(3) 0.0603(7) Uani d . 1 . .
H H22B 1.3556 0.8427 0.8581 0.072 Uiso calc R 1 . .
H H21B 1.4937 0.8354 0.9502 0.072 Uiso calc R 1 . .
C C6B 1.6509(3) 0.7814(4) 1.1794(3) 0.0596(7) Uani d . 1 . .
H H6B 1.6745 0.8411 1.1201 0.071 Uiso calc R 1 . .
C C1A 0.7615(3) 0.7751(3) 0.8242(3) 0.0542(7) Uani d . 1 . .
C C1B 1.2861(3) 0.6467(3) 1.0213(3) 0.0517(6) Uani d . 1 . .
C C5A 1.0220(3) 0.7315(3) 0.5809(3) 0.0584(7) Uani d . 1 . .
C C10B 1.5048(3) 0.7145(4) 1.3092(3) 0.0664(9) Uani d . 1 . .
H H10B 1.4289 0.7271 1.3410 0.080 Uiso calc R 1 . .
C C2A 0.7090(3) 0.9099(5) 0.6474(4) 0.0745(10) Uani d . 1 . .
H H21A 0.6946 1.0035 0.6729 0.089 Uiso calc R 1 . .
H H22A 0.6653 0.8972 0.5596 0.089 Uiso calc R 1 . .
C C7B 1.7327(3) 0.6731(4) 1.2235(3) 0.0658(8) Uani d . 1 . .
H H7B 1.8104 0.6614 1.1947 0.079 Uiso calc R 1 . .
C C4A 0.8813(3) 0.7738(5) 0.5683(3) 0.0721(9) Uani d . 1 . .
H H41A 0.8298 0.6921 0.5754 0.087 Uiso calc R 1 . .
H H42A 0.8512 0.8113 0.4839 0.087 Uiso calc R 1 . .
C C6A 1.0983(4) 0.7965(5) 0.5074(3) 0.0786(10) Uani d . 1 . .
H H6A 1.0616 0.8640 0.4498 0.094 Uiso calc R 1 . .
C C9B 1.5884(4) 0.6031(5) 1.3526(4) 0.0823(12) Uani d . 1 . .
H H9B 1.5669 0.5419 1.4118 0.099 Uiso calc R 1 . .
C C10A 1.0801(5) 0.6306(4) 0.6632(4) 0.0861(12) Uani d . 1 . .
H H10A 1.0311 0.5835 0.7130 0.103 Uiso calc R 1 . .
C C8A 1.2831(6) 0.6652(11) 0.5994(8) 0.141(3) Uani d . 1 . .
H H8A 1.3709 0.6431 0.6055 0.169 Uiso calc R 1 . .
C C9A 1.2111(8) 0.5991(7) 0.6722(6) 0.126(3) Uani d . 1 . .
H H9A 1.2499 0.5317 0.7290 0.151 Uiso calc R 1 . .
C C8B 1.7004(4) 0.5848(4) 1.3079(4) 0.0740(9) Uani d . 1 . .
H H8B 1.7547 0.5105 1.3360 0.089 Uiso calc R 1 . .
C C7A 1.2278(6) 0.7624(8) 0.5188(6) 0.118(2) Uani d . 1 . .
H H7A 1.2780 0.8080 0.4692 0.141 Uiso calc R 1 . .
N N1 1.0021(2) 0.7704(3) 0.9924(2) 0.0512(5) Uani d . 1 . .
H H1N 0.9439 0.7089 0.9970 0.061 Uiso calc R 1 . .

loop_
_atom_site_aniso_label
_atom_site_aniso_U_11
_atom_site_aniso_U_22
_atom_site_aniso_U_33
_atom_site_aniso_U_12
_atom_site_aniso_U_13
_atom_site_aniso_U_23
S1 0.0478(3) 0.0557(4) 0.0443(3) -0.0059(3) 0.0135(2) -0.0030(3)
N2B 0.0420(9) 0.0395(12) 0.0494(10) -0.0003(8) 0.0089(8) -0.0003(9)
C5B 0.0451(11) 0.0479(14) 0.0513(12) -0.0111(12) 0.0056(9) -0.0086(13)
O2 0.0560(11) 0.0671(14) 0.0769(13) -0.0016(10) 0.0222(10) -0.0215(12)
O1B 0.0726(13) 0.0603(13) 0.0580(11) 0.0165(10) 0.0196(10) -0.0061(10)
O2A 0.0549(12) 0.0544(13) 0.0836(15) -0.0101(9) 0.0232(10) -0.0051(12)
O1A 0.0402(9) 0.0917(18) 0.0871(15) 0.0001(11) 0.0006(9) -0.0081(15)
O2B 0.108(2) 0.0414(12) 0.0823(16) -0.0072(12) 0.0179(14) -0.0036(11)
O3 0.0456(9) 0.0636(14) 0.0597(10) -0.0092(9) 0.0065(8) 0.0109(10)
O1 0.0742(14) 0.0918(19) 0.0524(11) -0.0146(13) 0.0167(10) 0.0165(12)
N1A 0.0408(9) 0.0505(14) 0.0499(10) -0.0014(9) 0.0086(8) -0.0058(10)
C4B 0.0468(13) 0.0416(14) 0.0707(16) -0.0057(11) 0.0178(12) -0.0073(13)
C1 0.0430(11) 0.0410(13) 0.0496(13) -0.0016(9) 0.0101(9) -0.0027(10)
C3B 0.0471(12) 0.0396(14) 0.0603(15) 0.0015(11) 0.0163(11) 0.0037(12)
C3A 0.0529(14) 0.0639(19) 0.0493(14) 0.0022(13) 0.0022(11) -0.0019(13)
C2B 0.0613(14) 0.067(2) 0.0560(14) 0.0092(14) 0.0208(11) 0.0117(15)
C6B 0.0529(13) 0.068(2) 0.0583(14) 0.0038(14) 0.0119(11) -0.0068(16)
C1A 0.0407(12) 0.0506(17) 0.0720(16) -0.0042(11) 0.0126(11) -0.0146(15)
C1B 0.0633(15) 0.0403(15) 0.0494(13) 0.0066(12) 0.0066(11) 0.0001(11)
C5A 0.0730(18) 0.0586(18) 0.0410(12) 0.0076(14) 0.0054(12) -0.0115(12)
C10B 0.0473(15) 0.087(2) 0.0632(17) -0.0144(15) 0.0069(12) 0.0109(17)
C2A 0.0508(15) 0.094(3) 0.0736(19) 0.0098(16) -0.0006(13) 0.002(2)
C7B 0.0561(16) 0.075(2) 0.0647(17) 0.0071(15) 0.0077(13) -0.0119(17)
C4A 0.0688(18) 0.092(3) 0.0518(14) -0.0020(18) 0.0033(12) -0.0188(18)
C6A 0.094(2) 0.086(3) 0.0620(16) 0.011(2) 0.0306(16) -0.006(2)
C9B 0.077(2) 0.086(3) 0.077(2) -0.018(2) -0.0017(18) 0.026(2)
C10A 0.127(4) 0.063(2) 0.064(2) 0.019(2) 0.008(2) -0.0088(17)
C8A 0.093(4) 0.196(7) 0.121(4) 0.063(4) -0.008(3) -0.095(5)
C9A 0.157(5) 0.112(4) 0.090(3) 0.081(4) -0.022(4) -0.032(3)
C8B 0.0590(17) 0.071(2) 0.082(2) -0.0021(16) -0.0105(15) -0.0031(19)
C7A 0.101(3) 0.141(5) 0.125(4) 0.003(4) 0.058(3) -0.048(4)
N1 0.0451(11) 0.0539(14) 0.0544(11) -0.0113(10) 0.0092(8) 0.0035(11)

loop_
_atom_type_symbol
_atom_type_description
_atom_type_scat_dispersion_real
_atom_type_scat_dispersion_imag
_atom_type_scat_source
C C 0.0033 0.0016 'International Tables Vol C Tables 4.2.6.8 and 6.1.1.4'
H H 0.0000 0.0000 'International Tables Vol C Tables 4.2.6.8 and 6.1.1.4'
N N 0.0061 0.0033 'International Tables Vol C Tables 4.2.6.8 and 6.1.1.4'
O O 0.0106 0.0060 'International Tables Vol C Tables 4.2.6.8 and 6.1.1.4'
S S 0.1246 0.1234 'International Tables Vol C Tables 4.2.6.8 and 6.1.1.4'

loop_
_geom_angle_atom_site_label_1
_geom_angle_atom_site_label_2
_geom_angle_atom_site_label_3
_geom_angle_site_symmetry_1
_geom_angle_site_symmetry_3
_geom_angle
_geom_angle_publ_flag
O2 S1 O1 . . 120.50(16) ?
O2 S1 N2B . . 105.02(12) ?
O1 S1 N2B . . 110.32(14) ?
O2 S1 N1 . . 110.68(14) ?
O1 S1 N1 . . 104.18(13) ?
N2B S1 N1 . . 105.28(12) ?
C1B N2B C3B . . 112.4(2) ?
C1B N2B S1 . . 122.03(19) ?
C3B N2B S1 . . 124.24(18) ?
C10B C5B C6B . . 116.4(3) ?
C10B C5B C4B . . 122.5(3) ?
C6B C5B C4B . . 121.1(3) ?
C1B O1B C2B . . 110.1(2) ?
C1A O1A C2A . . 109.2(2) ?
C1 N1A C1A . . 125.4(2) ?
C1 N1A C3A . . 122.7(2) ?
C1A N1A C3A . . 110.7(2) ?
C5B C4B C3B . . 115.0(2) ?
C5B C4B H42B . . 108.5 ?
C3B C4B H42B . . 108.5 ?
C5B C4B H41B . . 108.5 ?
C3B C4B H41B . . 108.5 ?
H42B C4B H41B . . 107.5 ?
O3 C1 N1 . . 123.8(2) ?
O3 C1 N1A . . 122.1(2) ?
N1 C1 N1A . . 114.0(2) ?
N2B C3B C2B . . 98.7(2) ?
N2B C3B C4B . . 111.6(2) ?
C2B C3B C4B . . 115.1(2) ?
N2B C3B H3B . . 110.3 ?
C2B C3B H3B . . 110.3 ?
C4B C3B H3B . . 110.3 ?
N1A C3A C2A . . 99.5(3) ?
N1A C3A C4A . . 112.1(3) ?
C2A C3A C4A . . 111.5(3) ?
N1A C3A H3A . . 111.1 ?
C2A C3A H3A . . 111.1 ?
C4A C3A H3A . . 111.1 ?
O1B C2B C3B . . 105.3(2) ?
O1B C2B H22B . . 110.7 ?
C3B C2B H22B . . 110.7 ?
O1B C2B H21B . . 110.7 ?
C3B C2B H21B . . 110.7 ?
H22B C2B H21B . . 108.8 ?
C7B C6B C5B . . 122.5(3) ?
C7B C6B H6B . . 118.8 ?
C5B C6B H6B . . 118.8 ?
O2A C1A O1A . . 123.1(3) ?
O2A C1A N1A . . 128.5(3) ?
O1A C1A N1A . . 108.3(3) ?
O2B C1B O1B . . 123.9(3) ?
O2B C1B N2B . . 128.5(3) ?
O1B C1B N2B . . 107.6(2) ?
C10A C5A C6A . . 117.6(4) ?
C10A C5A C4A . . 123.3(4) ?
C6A C5A C4A . . 119.1(3) ?
C5B C10B C9B . . 120.7(3) ?
C5B C10B H10B . . 119.7 ?
C9B C10B H10B . . 119.7 ?
O1A C2A C3A . . 104.0(3) ?
O1A C2A H21A . . 110.9 ?
C3A C2A H21A . . 110.9 ?
O1A C2A H22A . . 110.9 ?
C3A C2A H22A . . 110.9 ?
H21A C2A H22A . . 109.0 ?
C8B C7B C6B . . 120.0(3) ?
C8B C7B H7B . . 120.0 ?
C6B C7B H7B . . 120.0 ?
C5A C4A C3A . . 115.7(2) ?
C5A C4A H41A . . 108.3 ?
C3A C4A H41A . . 108.3 ?
C5A C4A H42A . . 108.3 ?
C3A C4A H42A . . 108.3 ?
H41A C4A H42A . . 107.4 ?
C7A C6A C5A . . 120.5(5) ?
C7A C6A H6A . . 119.7 ?
C5A C6A H6A . . 119.7 ?
C8B C9B C10B . . 120.1(4) ?
C8B C9B H9B . . 119.9 ?
C10B C9B H9B . . 119.9 ?
C5A C10A C9A . . 120.3(5) ?
C5A C10A H10A . . 119.9 ?
C9A C10A H10A . . 119.9 ?
C7A C8A C9A . . 119.7(5) ?
C7A C8A H8A . . 120.1 ?
C9A C8A H8A . . 120.1 ?
C8A C9A C10A . . 120.6(5) ?
C8A C9A H9A . . 119.7 ?
C10A C9A H9A . . 119.7 ?
C7B C8B C9B . . 120.3(4) ?
C7B C8B H8B . . 119.8 ?
C9B C8B H8B . . 119.8 ?
C8A C7A C6A . . 121.3(6) ?
C8A C7A H7A . . 119.4 ?
C6A C7A H7A . . 119.4 ?
C1 N1 S1 . . 122.56(18) ?
C1 N1 H1N . . 118.7 ?
S1 N1 H1N . . 118.7 ?

loop_
_geom_bond_atom_site_label_1
_geom_bond_atom_site_label_2
_geom_bond_site_symmetry_2
_geom_bond_distance
_geom_bond_publ_flag
S1 O2 . 1.407(2) ?
S1 O1 . 1.416(2) ?
S1 N2B . 1.642(2) ?
S1 N1 . 1.642(2) ?
N2B C1B . 1.389(4) ?
N2B C3B . 1.473(3) ?
C5B C10B . 1.377(4) ?
C5B C6B . 1.392(4) ?
C5B C4B . 1.501(4) ?
O1B C1B . 1.343(4) ?
O1B C2B . 1.444(4) ?
O2A C1A . 1.192(4) ?
O1A C1A . 1.345(4) ?
O1A C2A . 1.453(5) ?
O2B C1B . 1.184(4) ?
O3 C1 . 1.207(3) ?
N1A C1 . 1.385(3) ?
N1A C1A . 1.392(4) ?
N1A C3A . 1.470(4) ?
C4B C3B . 1.531(4) ?
C4B H42B . 0.9700 ?
C4B H41B . 0.9700 ?
C1 N1 . 1.377(4) ?
C3B C2B . 1.526(4) ?
C3B H3B . 0.9800 ?
C3A C2A . 1.517(4) ?
C3A C4A . 1.521(5) ?
C3A H3A . 0.9800 ?
C2B H22B . 0.9700 ?
C2B H21B . 0.9700 ?
C6B C7B . 1.378(5) ?
C6B H6B . 0.9300 ?
C5A C10A . 1.377(5) ?
C5A C6A . 1.380(5) ?
C5A C4A . 1.503(5) ?
C10B C9B . 1.410(6) ?
C10B H10B . 0.9300 ?
C2A H21A . 0.9700 ?
C2A H22A . 0.9700 ?
C7B C8B . 1.339(6) ?
C7B H7B . 0.9300 ?
C4A H41A . 0.9700 ?
C4A H42A . 0.9700 ?
C6A C7A . 1.372(7) ?
C6A H6A . 0.9300 ?
C9B C8B . 1.360(6) ?
C9B H9B . 0.9300 ?
C10A C9A . 1.384(9) ?
C10A H10A . 0.9300 ?
C8A C7A . 1.332(12) ?
C8A C9A . 1.350(11) ?
C8A H8A . 0.9300 ?
C9A H9A . 0.9300 ?
C8B H8B . 0.9300 ?
C7A H7A . 0.9300 ?
N1 H1N . 0.8600 ?

loop_
_geom_hbond_atom_site_label_D
_geom_hbond_atom_site_label_H
_geom_hbond_atom_site_label_A
_geom_hbond_site_symmetry_A
_geom_hbond_distance_DH
_geom_hbond_distance_HA
_geom_hbond_distance_DA
_geom_hbond_angle_DHA
N1 H1N O2A 1_555 0.860 2.070 2.691(3) 128.00(17)
C3B H3B O2A 2_757 0.980 2.580 3.372(4) 138.24(17)
C4B H42B O1B 2_857 0.970 2.477 3.428(4) 165.12(17)

loop_
_geom_torsion_atom_site_label_1
_geom_torsion_atom_site_label_2
_geom_torsion_atom_site_label_3
_geom_torsion_atom_site_label_4
_geom_torsion_site_symmetry_1
_geom_torsion_site_symmetry_2
_geom_torsion_site_symmetry_3
_geom_torsion_site_symmetry_4
_geom_torsion
_geom_torsion_publ_flag
O2 S1 N2B C1B . . . . -177.2(2) ?
O1 S1 N2B C1B . . . . 51.6(2) ?
N1 S1 N2B C1B . . . . -60.3(2) ?
O2 S1 N2B C3B . . . . -11.1(2) ?
O1 S1 N2B C3B . . . . -142.4(2) ?
N1 S1 N2B C3B . . . . 105.8(2) ?
C10B C5B C4B C3B . . . . -90.1(3) ?
C6B C5B C4B C3B . . . . 87.5(3) ?
C1A N1A C1 O3 . . . . -161.7(3) ?
C3A N1A C1 O3 . . . . 4.4(4) ?
C1A N1A C1 N1 . . . . 19.6(4) ?
C3A N1A C1 N1 . . . . -174.3(3) ?
C1B N2B C3B C2B . . . . 17.2(3) ?
S1 N2B C3B C2B . . . . -149.98(19) ?
C1B N2B C3B C4B . . . . -104.3(3) ?
S1 N2B C3B C4B . . . . 88.5(2) ?
C5B C4B C3B N2B . . . . 61.6(3) ?
C5B C4B C3B C2B . . . . -49.9(3) ?
C1 N1A C3A C2A . . . . -146.0(3) ?
C1A N1A C3A C2A . . . . 21.9(3) ?
C1 N1A C3A C4A . . . . 96.0(3) ?
C1A N1A C3A C4A . . . . -96.0(3) ?
C1B O1B C2B C3B . . . . 23.0(3) ?
N2B C3B C2B O1B . . . . -22.9(3) ?
C4B C3B C2B O1B . . . . 96.0(3) ?
C10B C5B C6B C7B . . . . 0.7(4) ?
C4B C5B C6B C7B . . . . -177.1(3) ?
C2A O1A C1A O2A . . . . 169.2(3) ?
C2A O1A C1A N1A . . . . -12.2(3) ?
C1 N1A C1A O2A . . . . -21.2(5) ?
C3A N1A C1A O2A . . . . 171.2(3) ?
C1 N1A C1A O1A . . . . 160.3(3) ?
C3A N1A C1A O1A . . . . -7.2(3) ?
C2B O1B C1B O2B . . . . 168.8(3) ?
C2B O1B C1B N2B . . . . -12.0(3) ?
C3B N2B C1B O2B . . . . 174.7(3) ?
S1 N2B C1B O2B . . . . -17.8(4) ?
C3B N2B C1B O1B . . . . -4.4(3) ?
S1 N2B C1B O1B . . . . 163.15(18) ?
C6B C5B C10B C9B . . . . -1.4(4) ?
C4B C5B C10B C9B . . . . 176.3(3) ?
C1A O1A C2A C3A . . . . 26.0(4) ?
N1A C3A C2A O1A . . . . -27.6(3) ?
C4A C3A C2A O1A . . . . 90.8(3) ?
C5B C6B C7B C8B . . . . 0.8(5) ?
C10A C5A C4A C3A . . . . 83.9(5) ?
C6A C5A C4A C3A . . . . -95.7(4) ?
N1A C3A C4A C5A . . . . -67.1(4) ?
C2A C3A C4A C5A . . . . -177.6(3) ?
C10A C5A C6A C7A . . . . -1.1(6) ?
C4A C5A C6A C7A . . . . 178.5(4) ?
C5B C10B C9B C8B . . . . 0.8(6) ?
C6A C5A C10A C9A . . . . 1.2(6) ?
C4A C5A C10A C9A . . . . -178.4(4) ?
C7A C8A C9A C10A . . . . 0.5(9) ?
C5A C10A C9A C8A . . . . -0.9(7) ?
C6B C7B C8B C9B . . . . -1.5(5) ?
C10B C9B C8B C7B . . . . 0.7(6) ?
C9A C8A C7A C6A . . . . -0.4(9) ?
C5A C6A C7A C8A . . . . 0.7(8) ?
O3 C1 N1 S1 . . . . 12.8(4) ?
N1A C1 N1 S1 . . . . -168.52(19) ?
O2 S1 N1 C1 . . . . 55.7(3) ?
O1 S1 N1 C1 . . . . -173.4(2) ?
N2B S1 N1 C1 . . . . -57.3(3) ?

loop_
_cod_related_entry_id
_cod_related_entry_database
_cod_related_entry_code
1 ChemSpider 24745225
